data_7205370
loop_
_publ_author_name
'Shiota, Naoki'
'Okuno, Takahiro'
'Kinuta, Takafumi'
'Sato, Tomohiro'
'Kuroda, Reiko'
'Matsubara, Yoshio'
'Imai, Yoshitane'

_publ_section_title
;
 Solid-state fluorescence host complex formed by assembly of
 two-dimensional layered network structure composed of
 2,6-naphthalenedicarboxylic acid and 2-naphthylethylamine
;
_journal_issue 5
_journal_name_full CrystEngComm
_journal_page_first 1683
_journal_paper_doi 10.1039/c0ce00446d
_journal_volume 13
_journal_year 2011
_chemical_formula_sum 'C19 H18 N O2'
_chemical_formula_weight 292.34
_chemical_name_systematic
;
?
;
_space_group_IT_number 14
_symmetry_cell_setting monoclinic
_symmetry_space_group_name_Hall '-P 2yn'
_symmetry_space_group_name_H-M 'P 1 21/n 1'
_atom_sites_solution_hydrogens geom
_atom_sites_solution_primary direct
_atom_sites_solution_secondary difmap
_audit_creation_method SHELXL-97
_cell_angle_alpha 90.00
_cell_angle_beta 102.740(2)
_cell_angle_gamma 90.00
_cell_formula_units_Z 4
_cell_length_a 12.6961(17)
_cell_length_b 6.0031(8)
_cell_length_c 24.660(3)
_cell_measurement_reflns_used 2936
_cell_measurement_temperature 115(2)
_cell_measurement_theta_max 2936
_cell_measurement_theta_min 1.68
_cell_volume 1833.2(4)
_computing_cell_refinement 'Bruker SAINT'
_computing_data_collection 'Bruker SMART'
_computing_data_reduction 'Bruker SAINT'
_computing_structure_refinement 'SHELXL-97 (Sheldrick, 1997)'
_computing_structure_solution 'SHELXS-97 (Sheldrick, 1997)'
_diffrn_ambient_temperature 115(2)
_diffrn_measured_fraction_theta_full 0.948
_diffrn_measured_fraction_theta_max 0.948
_diffrn_measurement_device_type 'CCD area detector'
_diffrn_measurement_method '\w scans'
_diffrn_radiation_monochromator graphite
_diffrn_radiation_source 'fine-focus sealed tube'
_diffrn_radiation_type MoK\a
_diffrn_radiation_wavelength 0.71073
_diffrn_reflns_av_R_equivalents 0.0539
_diffrn_reflns_av_sigmaI/netI 0.0596
_diffrn_reflns_limit_h_max 16
_diffrn_reflns_limit_h_min -14
_diffrn_reflns_limit_k_max 7
_diffrn_reflns_limit_k_min -7
_diffrn_reflns_limit_l_max 32
_diffrn_reflns_limit_l_min -32
_diffrn_reflns_number 14754
_diffrn_reflns_theta_full 27.89
_diffrn_reflns_theta_max 27.89
_diffrn_reflns_theta_min 1.68
_exptl_absorpt_correction_T_max 0.9932
_exptl_absorpt_correction_T_min 0.9698
_exptl_absorpt_correction_type empirical
_exptl_absorpt_process_details 'Bruker SADABS'
_exptl_crystal_colour colorless
_exptl_crystal_density_method 'not measured'
_exptl_crystal_description plate
_exptl_crystal_size_max 0.45
_exptl_crystal_size_mid 0.45
_exptl_crystal_size_min 0.10
_platon_squeeze_details
;
;
_refine_diff_density_max 0.480
_refine_diff_density_min -0.326
_refine_diff_density_rms 0.078
_refine_ls_extinction_method none
_refine_ls_goodness_of_fit_ref 1.096
_refine_ls_hydrogen_treatment constr
_refine_ls_matrix_type full
_refine_ls_number_parameters 200
_refine_ls_number_reflns 4141
_refine_ls_number_restraints 3
_refine_ls_restrained_S_all 1.097
_refine_ls_R_factor_all 0.1327
_refine_ls_R_factor_gt 0.0985
_refine_ls_shift/su_max 0.000
_refine_ls_shift/su_mean 0.000
_refine_ls_structure_factor_coef Fsqd
_refine_ls_weighting_details 'calc w=1/[\s^2^(Fo^2^)+(0.0992P)^2^+3.1297P] where P=(Fo^2^+2Fc^2^)/3'
_refine_ls_weighting_scheme calc
_refine_ls_wR_factor_gt 0.2326
_refine_ls_wR_factor_ref 0.2510
_reflns_number_gt 2936
_reflns_number_total 4141
_reflns_threshold_expression >2sigma(I)
_cod_data_source_file C0CE00446D.TXT
_cod_data_source_block imai01_1
_cod_depositor_comments
;
The following automatic conversions were performed:
'_symmetry_cell_setting' value 'Monoclinic' changed to 'monoclinic'
according to '/home/saulius/struct/CIF-dictionaries/cif_core.dic'
dictionary named 'cif_core.dic' version 2.4.1 from 2010-06-29.

Automatic conversion script
Id: cif_fix_enum 1555 2011-01-17 13:19:09Z saulius 
;
_cod_original_sg_symbol_H-M P2(1)/n
_cod_database_code 7205370

loop_
_symmetry_equiv_pos_as_xyz
'x, y, z'
'-x+1/2, y+1/2, -z+1/2'
'-x, -y, -z'
'x-1/2, -y-1/2, z-1/2'

loop_
_atom_site_label
_atom_site_type_symbol
_atom_site_fract_x
_atom_site_fract_y
_atom_site_fract_z
_atom_site_U_iso_or_equiv
_atom_site_adp_type
_atom_site_occupancy
_atom_site_symmetry_multiplicity
_atom_site_calc_flag
_atom_site_refinement_flags
_atom_site_disorder_assembly
_atom_site_disorder_group
C1 C 0.9692(2) 0.4744(5) 0.02197(12) 0.0162(6) Uani 1 1 d . . .
C2 C 0.9158(3) 0.2687(5) 0.02265(13) 0.0244(7) Uani 1 1 d . . .
H2 H 0.9167 0.1633 -0.0060 0.029 Uiso 1 1 calc R . .
C3 C 0.8623(3) 0.2175(5) 0.06405(13) 0.0240(7) Uani 1 1 d . . .
H3 H 0.8270 0.0776 0.0634 0.029 Uiso 1 1 calc R . .
C4 C 0.8592(2) 0.3669(5) 0.10670(13) 0.0188(6) Uani 1 1 d . . .
C5 C 0.9097(3) 0.5739(5) 0.10584(13) 0.0223(7) Uani 1 1 d . . .
H5 H 0.9071 0.6802 0.1340 0.027 Uiso 1 1 calc R . .
C6 C 0.9635(3) 0.6251(5) 0.06431(13) 0.0217(7) Uani 1 1 d . . .
H6 H 0.9973 0.7663 0.0647 0.026 Uiso 1 1 calc R . .
C7 C 0.8071(2) 0.3037(5) 0.15347(13) 0.0208(7) Uani 1 1 d . . .
O8 O 0.8118(2) 0.4366(4) 0.19355(11) 0.0357(7) Uani 1 1 d . . .
O9 O 0.76261(19) 0.1128(4) 0.15219(10) 0.0282(6) Uani 1 1 d . . .
C11 C 0.4462(3) 0.5283(5) 0.29350(13) 0.0225(7) Uani 1 1 d . A .
H11 H 0.4840 0.6660 0.2966 0.027 Uiso 1 1 calc R . .
C12 C 0.4633(2) 0.3744(5) 0.25518(13) 0.0229(7) Uani 1 1 d . . .
C13 C 0.4052(3) 0.1689(5) 0.24948(13) 0.0235(7) Uani 1 1 d . A .
H13 H 0.4157 0.0628 0.2226 0.028 Uiso 1 1 calc R . .
C14 C 0.3341(3) 0.1242(5) 0.28296(14) 0.0244(7) Uani 1 1 d . . .
H14 H 0.2960 -0.0132 0.2789 0.029 Uiso 1 1 calc R A .
C15 C 0.2442(3) 0.2378(5) 0.35879(14) 0.0269(7) Uani 1 1 d . . .
H15 H 0.2064 0.1003 0.3558 0.032 Uiso 1 1 calc R A .
C16 C 0.2279(3) 0.3913(6) 0.39695(15) 0.0299(8) Uani 1 1 d . A .
H16 H 0.1793 0.3599 0.4202 0.036 Uiso 1 1 calc R . .
C17 C 0.2840(3) 0.5989(6) 0.40192(15) 0.0299(8) Uani 1 1 d . . .
H17 H 0.2715 0.7069 0.4280 0.036 Uiso 1 1 calc R A .
C18 C 0.3562(3) 0.6430(5) 0.36895(13) 0.0248(7) Uani 1 1 d . A .
H18 H 0.3950 0.7796 0.3733 0.030 Uiso 1 1 calc R . .
C19 C 0.3733(2) 0.4867(5) 0.32871(13) 0.0202(7) Uani 1 1 d . . .
C20 C 0.3165(2) 0.2793(5) 0.32343(13) 0.0212(7) Uani 1 1 d . A .
C21 C 0.5519(6) 0.4057(12) 0.2211(2) 0.0198(18) Uiso 0.677(9) 1 d PD A 1
H21 H 0.5375 0.2944 0.1901 0.024 Uiso 0.677(9) 1 calc PR A 1
C22 C 0.5561(4) 0.6342(9) 0.1951(2) 0.0312(15) Uiso 0.677(9) 1 d PD A 1
H22A H 0.5716 0.7471 0.2245 0.047 Uiso 0.677(9) 1 calc PR A 1
H22B H 0.4863 0.6666 0.1702 0.047 Uiso 0.677(9) 1 calc PR A 1
H22C H 0.6130 0.6362 0.1740 0.047 Uiso 0.677(9) 1 calc PR A 1
N21 N 0.6624(4) 0.3519(8) 0.25770(19) 0.0138(7) Uiso 0.677(9) 1 d PD A 1
H21A H 0.7121 0.3428 0.2362 0.021 Uiso 0.677(9) 1 calc PR A 1
H21B H 0.6591 0.2195 0.2752 0.021 Uiso 0.677(9) 1 calc PR A 1
H21C H 0.6819 0.4614 0.2835 0.021 Uiso 0.677(9) 1 calc PR A 1
C21B C 0.5322(12) 0.426(3) 0.2184(6) 0.034(5) Uiso 0.323(9) 1 d PD A 2
H21D H 0.5333 0.5911 0.2138 0.040 Uiso 0.323(9) 1 calc PR A 2
C22B C 0.5121(10) 0.322(2) 0.1617(5) 0.044(4) Uiso 0.323(9) 1 d PD A 2
H22D H 0.5196 0.1603 0.1653 0.066 Uiso 0.323(9) 1 calc PR A 2
H22E H 0.5647 0.3800 0.1415 0.066 Uiso 0.323(9) 1 calc PR A 2
H22F H 0.4389 0.3593 0.1413 0.066 Uiso 0.323(9) 1 calc PR A 2
N21B N 0.6426(8) 0.3528(17) 0.2473(4) 0.0138(7) Uiso 0.323(9) 1 d PD A 2
H21E H 0.6635 0.4295 0.2797 0.021 Uiso 0.323(9) 1 calc PR A 2
H21F H 0.6897 0.3800 0.2251 0.021 Uiso 0.323(9) 1 calc PR A 2
H21G H 0.6418 0.2043 0.2547 0.021 Uiso 0.323(9) 1 calc PR A 2

loop_
_atom_site_aniso_label
_atom_site_aniso_U_11
_atom_site_aniso_U_22
_atom_site_aniso_U_33
_atom_site_aniso_U_23
_atom_site_aniso_U_13
_atom_site_aniso_U_12
C1 0.0185(14) 0.0100(13) 0.0202(14) -0.0006(11) 0.0045(12) 0.0010(11)
C2 0.0353(18) 0.0150(15) 0.0257(16) -0.0063(12) 0.0130(14) -0.0066(13)
C3 0.0298(17) 0.0121(14) 0.0333(18) -0.0028(13) 0.0142(14) -0.0063(12)
C4 0.0190(14) 0.0118(13) 0.0274(16) 0.0030(12) 0.0094(12) 0.0037(11)
C5 0.0347(18) 0.0099(13) 0.0270(16) -0.0034(12) 0.0167(14) -0.0011(12)
C6 0.0341(18) 0.0050(13) 0.0292(16) -0.0035(11) 0.0139(14) 0.0001(12)
C7 0.0237(16) 0.0121(14) 0.0296(16) -0.0003(12) 0.0123(13) -0.0001(12)
O8 0.0555(17) 0.0206(12) 0.0425(15) -0.0094(11) 0.0358(13) -0.0100(11)
O9 0.0393(14) 0.0162(11) 0.0334(13) 0.0022(9) 0.0176(11) -0.0088(10)
C11 0.0263(16) 0.0085(13) 0.0317(17) 0.0019(12) 0.0040(13) 0.0000(12)
C12 0.0221(16) 0.0175(15) 0.0285(16) 0.0017(13) 0.0043(13) 0.0013(12)
C13 0.0295(17) 0.0130(14) 0.0273(16) -0.0026(12) 0.0050(13) 0.0013(13)
C14 0.0229(16) 0.0091(14) 0.0387(18) 0.0018(12) 0.0012(14) 0.0007(12)
C15 0.0250(17) 0.0179(15) 0.0365(19) 0.0027(13) 0.0041(14) -0.0015(13)
C16 0.0280(18) 0.0298(18) 0.0348(19) 0.0074(15) 0.0132(15) 0.0016(15)
C17 0.0359(19) 0.0198(16) 0.0351(19) -0.0028(14) 0.0103(15) 0.0087(14)
C18 0.0288(17) 0.0102(14) 0.0326(18) -0.0011(12) 0.0008(14) 0.0019(12)
C19 0.0229(16) 0.0106(14) 0.0256(16) 0.0017(11) 0.0019(12) 0.0004(12)
C20 0.0177(15) 0.0136(14) 0.0296(16) 0.0038(12) -0.0002(12) 0.0019(12)

loop_
_atom_type_symbol
_atom_type_description
_atom_type_scat_dispersion_real
_atom_type_scat_dispersion_imag
_atom_type_scat_source
C C 0.0033 0.0016 'International Tables Vol C Tables 4.2.6.8 and 6.1.1.4'
H H 0.0000 0.0000 'International Tables Vol C Tables 4.2.6.8 and 6.1.1.4'
N N 0.0061 0.0033 'International Tables Vol C Tables 4.2.6.8 and 6.1.1.4'
O O 0.0106 0.0060 'International Tables Vol C Tables 4.2.6.8 and 6.1.1.4'

loop_
_geom_angle_atom_site_label_1
_geom_angle_atom_site_label_2
_geom_angle_atom_site_label_3
_geom_angle
_geom_angle_site_symmetry_1
_geom_angle_site_symmetry_3
_geom_angle_publ_flag
C6 C1 C2 117.0(3) . . ?
C6 C1 C1 121.9(3) . 3_765 ?
C2 C1 C1 121.1(3) . 3_765 ?
C3 C2 C1 121.4(3) . . ?
C2 C3 C4 121.1(3) . . ?
C3 C4 C5 118.1(3) . . ?
C3 C4 C7 120.7(3) . . ?
C5 C4 C7 121.2(3) . . ?
C6 C5 C4 120.7(3) . . ?
C5 C6 C1 121.7(3) . . ?
O8 C7 O9 122.1(3) . . ?
O8 C7 C4 119.4(3) . . ?
O9 C7 C4 118.5(3) . . ?
C12 C11 C19 121.6(3) . . ?
C11 C12 C21B 120.4(8) . . ?
C11 C12 C13 119.5(3) . . ?
C21B C12 C13 120.0(8) . . ?
C11 C12 C21 122.2(4) . . ?
C21B C12 C21 9.2(7) . . ?
C13 C12 C21 118.0(4) . . ?
C14 C13 C12 120.1(3) . . ?
C13 C14 C20 121.3(3) . . ?
C16 C15 C20 121.4(3) . . ?
C15 C16 C17 120.0(3) . . ?
C18 C17 C16 120.1(3) . . ?
C17 C18 C19 120.7(3) . . ?
C18 C19 C11 122.1(3) . . ?
C18 C19 C20 119.2(3) . . ?
C11 C19 C20 118.7(3) . . ?
C14 C20 C15 122.7(3) . . ?
C14 C20 C19 118.8(3) . . ?
C15 C20 C19 118.5(3) . . ?
C22 C21 N21 109.1(5) . . ?
C22 C21 C12 115.6(5) . . ?
N21 C21 C12 109.5(4) . . ?
C12 C21B N21B 106.0(10) . . ?
C12 C21B C22B 120.1(13) . . ?
N21B C21B C22B 105.9(11) . . ?

loop_
_geom_bond_atom_site_label_1
_geom_bond_atom_site_label_2
_geom_bond_distance
_geom_bond_site_symmetry_2
_geom_bond_publ_flag
C1 C6 1.395(4) . ?
C1 C2 1.410(4) . ?
C1 C1 1.502(6) 3_765 ?
C2 C3 1.380(4) . ?
C3 C4 1.390(4) . ?
C4 C5 1.401(4) . ?
C4 C7 1.499(4) . ?
C5 C6 1.384(4) . ?
C7 O8 1.261(4) . ?
C7 O9 1.275(4) . ?
C11 C12 1.372(4) . ?
C11 C19 1.424(4) . ?
C12 C21B 1.426(17) . ?
C12 C13 1.429(4) . ?
C12 C21 1.557(7) . ?
C13 C14 1.378(5) . ?
C14 C20 1.418(4) . ?
C15 C16 1.365(5) . ?
C15 C20 1.420(5) . ?
C16 C17 1.427(5) . ?
C17 C18 1.379(5) . ?
C18 C19 1.417(4) . ?
C19 C20 1.430(4) . ?
C21 C22 1.519(9) . ?
C21 N21 1.526(7) . ?
C21B N21B 1.491(14) . ?
C21B C22B 1.498(15) . ?

loop_
_platon_squeeze_void_nr
_platon_squeeze_void_average_x
_platon_squeeze_void_average_y
_platon_squeeze_void_average_z
_platon_squeeze_void_volume
_platon_squeeze_void_count_electrons
_platon_squeeze_void_content
1 0.000 -0.047 0.500 214 63 ' '
2 0.500 -0.038 1.000 214 63 ' '
